data_7100392
_journal_name_full 'Chemical Communications'
_journal_paper_doi 10.1039/b418869a
_journal_year 2005
_chemical_formula_moiety 'C4 H7 N1 O1'
_chemical_formula_sum 'C4 H7 N O'
_chemical_formula_weight 85.11
_space_group_IT_number 14
_symmetry_cell_setting monoclinic
_symmetry_space_group_name_Hall '-P 2yn'
_symmetry_space_group_name_H-M 'P 1 21/n 1'
_cell_angle_alpha 90
_cell_angle_beta 115.30(2)
_cell_angle_gamma 90
_cell_formula_units_Z 4
_cell_length_a 9.3652(17)
_cell_length_b 6.0863(15)
_cell_length_c 9.743(3)
_cell_measurement_temperature 294
_cell_volume 502.1(2)
_diffrn_ambient_temperature 294
_exptl_crystal_density_diffrn 1.126
_oxford_refine_ls_scale 3.10(12)
_cod_depositor_comments
;
The following automatic conversions were performed:
'_symmetry_cell_setting' value 'Monoclinic' changed to 'monoclinic'
according to '/home/saulius/struct/CIF-dictionaries/cif_core.dic'
dictionary named 'cif_core.dic' version 2.4.1 from 2010-06-29.

Automatic conversion script
Id: cif_fix_enum 1527 2010-12-29 10:47:43Z saulius 
;
_cod_original_sg_symbol_H-M 'P 21/n'
_cod_original_formula_sum 'C4 H7 N1 O1'
_cod_database_code 7100392

loop_
_symmetry_equiv_pos_as_xyz
x,y,z
-x,-y,-z
-x+1/2,y+1/2,-z+1/2
x+1/2,-y+1/2,z+1/2

loop_
_atom_site_label
_atom_site_type_symbol
_atom_site_fract_x
_atom_site_fract_y
_atom_site_fract_z
_atom_site_U_iso_or_equiv
_atom_site_occupancy
_atom_site_adp_type
_atom_site_refinement_flags_posn
_atom_site_refinement_flags_adp
_atom_site_refinement_flags_occupancy
_atom_site_disorder_assembly
_atom_site_disorder_group
_atom_site_attached_hydrogens
O1 O 0.6637(2) 0.1947(4) 0.0366(2) 0.0922 1.0000 Uani . . . . . .
N1 N 0.4341(3) 0.1823(4) -0.1685(3) 0.0836 1.0000 Uani . . . . . .
C1 C 0.5740(3) 0.2714(5) -0.0875(3) 0.0682 1.0000 Uani . . . . . .
C2 C 0.6211(3) 0.4661(5) -0.1506(3) 0.0732 1.0000 Uani . . . . . .
C3 C 0.7684(5) 0.5523(8) -0.0686(4) 0.1265 1.0000 Uani . . . . . .
C4 C 0.5174(5) 0.5596(8) -0.2891(5) 0.1305 1.0000 Uani . . . . . .
H31 H 0.8022 0.6767 -0.1058 0.1367 1.0000 Uiso . . . . . .
H32 H 0.8367 0.4877 0.0254 0.1367 1.0000 Uiso . . . . . .
H41 H 0.5670 0.6818 -0.3116 0.1431 1.0000 Uiso . . . . . .
H42 H 0.4908 0.4533 -0.3676 0.1431 1.0000 Uiso . . . . . .
H43 H 0.4242 0.6072 -0.2819 0.1431 1.0000 Uiso . . . . . .
H11 H 0.3666 0.2429 -0.2643 0.0884 1.0000 Uiso . . . . . .
H12 H 0.4010 0.0577 -0.1308 0.0884 1.0000 Uiso . . . . . .

loop_
_atom_site_aniso_label
_atom_site_aniso_U_11
_atom_site_aniso_U_22
_atom_site_aniso_U_33
_atom_site_aniso_U_23
_atom_site_aniso_U_13
_atom_site_aniso_U_12
O1 0.0720(13) 0.1046(19) 0.0624(12) 0.0132(12) -0.0071(10) -0.0180(12)
N1 0.0645(15) 0.091(2) 0.0656(14) 0.0148(13) -0.0008(12) -0.0114(13)
C1 0.0585(15) 0.077(2) 0.0557(14) -0.0014(16) 0.0117(13) -0.0005(16)
C2 0.0696(18) 0.076(2) 0.0658(16) -0.0003(17) 0.0213(15) -0.0012(17)
C3 0.099(3) 0.141(4) 0.102(3) 0.025(3) 0.007(2) -0.048(3)
C4 0.101(3) 0.136(4) 0.120(3) 0.048(3) 0.015(2) -0.016(3)

loop_
_geom_bond_atom_site_label_1
_geom_bond_site_symmetry_1
_geom_bond_atom_site_label_2
_geom_bond_site_symmetry_2
_geom_bond_distance
_geom_bond_publ_flag
O1 . C1 . 1.232(3) yes
N1 . C1 . 1.323(3) yes
N1 . H11 . 0.950 no
N1 . H12 . 0.950 no
C1 . C2 . 1.487(4) yes
C2 . C3 . 1.368(4) yes
C2 . C4 . 1.403(5) yes
C3 . H31 . 0.950 no
C3 . H32 . 0.950 no
C4 . H41 . 0.950 no
C4 . H42 . 0.950 no
C4 . H43 . 0.950 no

loop_
_cod_related_entry_id
_cod_related_entry_database
_cod_related_entry_code
1 ChemSpider 6346
